data_7702008
loop_
_publ_author_name
'Bodman, Samantha E.'
'Fitchett, Christopher M.'

_publ_section_title
;
 Conformational control of the self-assembly of triple helicates and [2
 \\times 2]-grids from zinc(II) and 3,6-di(2-pyridyl)pyridazine based
 ligands.
;
_journal_issue 33
_journal_name_full 'Dalton transactions (Cambridge, England : 2003)'
_journal_page_first 12606
_journal_page_last 12613
_journal_paper_doi 10.1039/c4dt01416b
_journal_volume 43
_journal_year 2014
_chemical_formula_moiety 'C34 H31 N8 O2 Zn2, 6(Cl0.5 O2), 2.5(H2 O), 0.5(O), 1.5(C H4 O)'
_chemical_formula_sum 'C35.5 H42 Cl3 N8 O18.5 Zn2'
_chemical_formula_weight 1113.86
_space_group_crystal_system orthorhombic
_space_group_IT_number 62
_space_group_name_Hall '-P 2ac 2n'
_space_group_name_H-M_alt 'P n m a'
_atom_sites_solution_hydrogens mixed
_atom_sites_solution_primary direct
_audit_creation_date 2014-04-21
_audit_creation_method
;
Olex2 1.2
(compiled 2014.03.20 svn.r2918 for OlexSys, GUI svn.r4816)
;
_cell_angle_alpha 90
_cell_angle_beta 90
_cell_angle_gamma 90
_cell_formula_units_Z 8
_cell_length_a 24.2049(7)
_cell_length_b 24.8897(8)
_cell_length_c 14.9855(5)
_cell_measurement_reflns_used 9993
_cell_measurement_temperature 296(2)
_cell_measurement_theta_max 26.18
_cell_measurement_theta_min 2.31
_cell_volume 9028.1(5)
_computing_data_reduction 'SAINT v7.53A (Bruker, 2008)'
_computing_molecular_graphics 'Olex2 (Dolomanov et al., 2009)'
_computing_publication_material 'Olex2 (Dolomanov et al., 2009)'
_computing_structure_refinement 'ShelXL (Sheldrick, 2008)'
_computing_structure_solution 'ShelXS (Sheldrick, 2008)'
_diffrn_ambient_temperature 296.15
_diffrn_measured_fraction_theta_full 0.999
_diffrn_measured_fraction_theta_max 0.999
_diffrn_measurement_device_type 'Bruker APEX-II CCD'
_diffrn_measurement_method '\f and \w scans'
_diffrn_radiation_monochromator graphite
_diffrn_radiation_type MoK\a
_diffrn_radiation_wavelength 0.71073
_diffrn_reflns_av_R_equivalents 0.0790
_diffrn_reflns_av_unetI/netI 0.0315
_diffrn_reflns_Laue_measured_fraction_full 0.999
_diffrn_reflns_Laue_measured_fraction_max 0.999
_diffrn_reflns_limit_h_max 31
_diffrn_reflns_limit_h_min -31
_diffrn_reflns_limit_k_max 32
_diffrn_reflns_limit_k_min -32
_diffrn_reflns_limit_l_max 19
_diffrn_reflns_limit_l_min -19
_diffrn_reflns_number 190016
_diffrn_reflns_point_group_measured_fraction_full 0.999
_diffrn_reflns_point_group_measured_fraction_max 0.999
_diffrn_reflns_theta_full 25.242
_diffrn_reflns_theta_max 27.499
_diffrn_reflns_theta_min 1.598
_diffrn_standards_number 0
_exptl_absorpt_coefficient_mu 1.324
_exptl_absorpt_correction_T_max 0.7458
_exptl_absorpt_correction_T_min 0.6485
_exptl_absorpt_correction_type multi-scan
_exptl_absorpt_process_details
;
SADABS-2008/1 (Bruker,2008) was used for absorption correction.
wR2(int) was 0.0835 before and 0.0652 after correction.
The Ratio of minimum to maximum transmission is 0.8695.
The \l/2 correction factor is 0.0015.
;
_exptl_crystal_colour colourless
_exptl_crystal_colour_primary colourless
_exptl_crystal_density_diffrn 1.639
_exptl_crystal_description block
_exptl_crystal_F_000 4560
_exptl_crystal_size_max 0.49
_exptl_crystal_size_mid 0.32
_exptl_crystal_size_min 0.28
_refine_diff_density_max 1.093
_refine_diff_density_min -0.879
_refine_diff_density_rms 0.088
_refine_ls_extinction_method none
_refine_ls_goodness_of_fit_ref 1.041
_refine_ls_hydrogen_treatment mixed
_refine_ls_matrix_type full
_refine_ls_number_parameters 662
_refine_ls_number_reflns 10603
_refine_ls_number_restraints 6
_refine_ls_restrained_S_all 1.041
_refine_ls_R_factor_all 0.0653
_refine_ls_R_factor_gt 0.0426
_refine_ls_shift/su_max 0.001
_refine_ls_shift/su_mean 0.000
_refine_ls_structure_factor_coef Fsqd
_refine_ls_weighting_details 'w=1/[\s^2^(Fo^2^)+(0.0554P)^2^+15.5163P] where P=(Fo^2^+2Fc^2^)/3'
_refine_ls_weighting_scheme calc
_refine_ls_wR_factor_gt 0.1074
_refine_ls_wR_factor_ref 0.1209
_reflns_Friedel_coverage 0.000
_reflns_number_gt 7943
_reflns_number_total 10603
_reflns_threshold_expression 'I > 2\s(I)'
_cod_data_source_file c4dt01416b2.cif
_cod_data_source_block 6
_cod_original_formula_sum 'C35.50 H42 Cl3 N8 O18.50 Zn2'
_cod_database_code 7702008
_shelxl_version_number 2014-3
_shelx_space_group_comment
;
The symmetry employed for this shelxl refinement is uniquely defined
by the following loop, which should always be used as a source of
symmetry information in preference to the above space-group names.
They are only intended as comments.
;
_shelx_estimated_absorpt_t_max 0.708
_shelx_estimated_absorpt_t_min 0.563
_olex2_refinement_description
;
1. Fixed Uiso
 At 1.2 times of:
  All C(H) groups, All C(H,H) groups
 At 1.5 times of:
  All C(H,H,H) groups, All O(H) groups, All O(H,H) groups
2. Restrained distances
 O52-H52
 0.85 with sigma of 0.02
 O56-H56
 0.85 with sigma of 0.02
 O55-H55A
 0.85 with sigma of 0.02
 O55-H55B
 0.85 with sigma of 0.02
 O54-H54A
 0.85 with sigma of 0.02
 H54-O54
 0.85 with sigma of 0.02
3. Others
 Sof(O16)=Sof(O18)=1-FVAR(1)
 Sof(O17)=Sof(O20)=FVAR(1)
 Fixed Sof: H54A(0.5) H59B(0.5) H53A(0.5) H53B(0.5) H53C(0.5)
4.a Riding coordinates:
 O60(H60A,H60B), O59(H59A,H59B), O57(H57A,H57B)
4.b Secondary CH2 refined with riding coordinates:
 C7(H7A,H7B), C8(H8A,H8B), C9(H9A,H9B), C25(H25A,H25B), C26(H26A,H26B),
 C36(H36A,H36B), C37(H37A,H37B)
4.c Aromatic/amide H refined with riding coordinates:
 C12(H12), C13(H13), C14(H14), C15(H15), C18(H18), C19(H19), C20(H20),
 C21(H21), C29(H29), C30(H30), C31(H31), C32(H32), C40(H40), C41(H41), C42(H42),
  C43(H43)
4.d Idealised Me refined as rotating group:
 C53(H53A,H53B,H53C), C51(H51A,H51B,H51C)
4.e Idealised tetrahedral OH refined as rotating group:
 O50(H50)
;
_olex2_computing_structure_refinement_long 'ShelXL (Sheldrick, 2008)'
_olex2_computing_structure_solution_long 'ShelXS (Sheldrick, 2008)'

loop_
_space_group_symop_operation_xyz
'x, y, z'
'-x+1/2, -y, z+1/2'
'x+1/2, -y+1/2, -z+1/2'
'-x, y+1/2, -z'
'-x, -y, -z'
'x-1/2, y, -z-1/2'
'-x-1/2, y-1/2, z-1/2'
'x, -y-1/2, z'

loop_
_atom_site_label
_atom_site_type_symbol
_atom_site_fract_x
_atom_site_fract_y
_atom_site_fract_z
_atom_site_U_iso_or_equiv
_atom_site_adp_type
_atom_site_occupancy
_atom_site_site_symmetry_order
_atom_site_calc_flag
_atom_site_refinement_flags_posn
_atom_site_refinement_flags_adp
_atom_site_refinement_flags_occupancy
_atom_site_disorder_assembly
_atom_site_disorder_group
Zn1 Zn 0.29027(2) 0.18200(2) 0.74475(2) 0.01888(9) Uani 1 1 d . . . . .
Zn2 Zn 0.24854(2) 0.17765(2) 0.52218(2) 0.02004(9) Uani 1 1 d . . . . .
O54 O 0.22739(8) 0.20005(8) 0.65001(13) 0.0187(4) Uani 1 1 d D . . . .
H54 H 0.1971(9) 0.1899(13) 0.669(2) 0.028 Uiso 1 1 d DR . . . .
H54A H 0.228(2) 0.2339(8) 0.657(4) 0.028 Uiso 0.5 1 d DR . . A 1
O55 O 0.29858(11) 0.2500 0.53053(19) 0.0197(6) Uani 1 2 d DS T P . .
H55A H 0.3235(15) 0.2500 0.491(3) 0.030 Uiso 1 2 d DRS T P . .
H55B H 0.3106(19) 0.2500 0.5839(17) 0.030 Uiso 1 2 d DRS T P . .
O56 O 0.32724(11) 0.2500 0.69655(18) 0.0190(6) Uani 1 2 d DS T P . .
H56 H 0.3605(9) 0.2500 0.710(3) 0.028 Uiso 1 2 d DRS T P . .
N1 N 0.33453(9) 0.13236(10) 0.65082(16) 0.0200(5) Uani 1 1 d . . . . .
N2 N 0.32005(9) 0.13270(10) 0.56594(16) 0.0197(5) Uani 1 1 d . . . . .
N10 N 0.28618(10) 0.15134(11) 0.40258(16) 0.0254(5) Uani 1 1 d . . . . .
N16 N 0.35977(10) 0.15371(10) 0.81832(16) 0.0232(5) Uani 1 1 d . . . . .
N22 N 0.24296(9) 0.22327(9) 0.84444(15) 0.0192(5) Uani 1 1 d . . . . .
N27 N 0.24137(10) 0.12114(10) 0.80701(17) 0.0253(5) Uani 1 1 d . . . . .
N33 N 0.17892(9) 0.22327(10) 0.47094(15) 0.0196(5) Uani 1 1 d . . . . .
N38 N 0.18625(10) 0.11869(10) 0.50604(18) 0.0250(5) Uani 1 1 d . . . . .
C3 C 0.35444(11) 0.11558(11) 0.50189(19) 0.0206(6) Uani 1 1 d . . . . .
C4 C 0.40743(11) 0.09770(11) 0.5248(2) 0.0204(6) Uani 1 1 d . . . . .
C5 C 0.42223(11) 0.09680(11) 0.6140(2) 0.0204(6) Uani 1 1 d . . . . .
C6 C 0.38412(11) 0.11463(11) 0.67789(19) 0.0203(6) Uani 1 1 d . . . . .
C7 C 0.45475(12) 0.07955(13) 0.4670(2) 0.0279(7) Uani 1 1 d . . . . .
H7A H 0.4588 0.1024 0.4150 0.033 Uiso 1 1 calc R . . . .
H7B H 0.4499 0.0426 0.4478 0.033 Uiso 1 1 calc R . . . .
C8 C 0.50447(12) 0.08517(15) 0.5304(2) 0.0326(7) Uani 1 1 d . . . . .
H8A H 0.5322 0.0581 0.5175 0.039 Uiso 1 1 calc R . . . .
H8B H 0.5212 0.1204 0.5247 0.039 Uiso 1 1 calc R . . . .
C9 C 0.48078(12) 0.07725(13) 0.6246(2) 0.0275(7) Uani 1 1 d . . . . .
H9A H 0.4818 0.0398 0.6422 0.033 Uiso 1 1 calc R . . . .
H9B H 0.5007 0.0985 0.6683 0.033 Uiso 1 1 calc R . . . .
C11 C 0.33100(11) 0.11967(12) 0.4102(2) 0.0232(6) Uani 1 1 d . . . . .
C12 C 0.35212(13) 0.09225(15) 0.3371(2) 0.0328(7) Uani 1 1 d . . . . .
H12 H 0.3832 0.0706 0.3430 0.039 Uiso 1 1 calc R . . . .
C13 C 0.32618(15) 0.09755(17) 0.2552(2) 0.0404(9) Uani 1 1 d . . . . .
H13 H 0.3397 0.0793 0.2056 0.048 Uiso 1 1 calc R . . . .
C14 C 0.28059(14) 0.12964(18) 0.2476(2) 0.0419(9) Uani 1 1 d . . . . .
H14 H 0.2627 0.1337 0.1930 0.050 Uiso 1 1 calc R . . . .
C15 C 0.26163(14) 0.15601(16) 0.3233(2) 0.0366(8) Uani 1 1 d . . . . .
H15 H 0.2306 0.1778 0.3185 0.044 Uiso 1 1 calc R . . . .
C17 C 0.39335(12) 0.11876(12) 0.7758(2) 0.0224(6) Uani 1 1 d . . . . .
C18 C 0.43219(12) 0.08829(12) 0.8214(2) 0.0266(6) Uani 1 1 d . . . . .
H18 H 0.4547 0.0640 0.7913 0.032 Uiso 1 1 calc R . . . .
C19 C 0.43675(14) 0.09494(13) 0.9137(2) 0.0303(7) Uani 1 1 d . . . . .
H19 H 0.4622 0.0748 0.9461 0.036 Uiso 1 1 calc R . . . .
C20 C 0.40329(13) 0.13159(14) 0.9565(2) 0.0310(7) Uani 1 1 d . . . . .
H20 H 0.4063 0.1371 1.0177 0.037 Uiso 1 1 calc R . . . .
C21 C 0.36513(13) 0.16000(13) 0.9065(2) 0.0284(7) Uani 1 1 d . . . . .
H21 H 0.3423 0.1845 0.9354 0.034 Uiso 1 1 calc R . . . .
C23 C 0.20598(11) 0.19522(12) 0.89071(19) 0.0222(6) Uani 1 1 d . . . . .
C24 C 0.16646(11) 0.22236(13) 0.94220(19) 0.0241(6) Uani 1 1 d . . . . .
C25 C 0.12150(13) 0.20079(15) 1.0021(2) 0.0349(8) Uani 1 1 d . . . . .
H25A H 0.1368 0.1865 1.0570 0.042 Uiso 1 1 calc R . . . .
H25B H 0.1005 0.1728 0.9724 0.042 Uiso 1 1 calc R . . . .
C26 C 0.08536(19) 0.2500 1.0207(4) 0.0397(12) Uani 1 2 d S T P . .
H26A H 0.0532 0.2500 0.9820 0.048 Uiso 1 2 calc RS T P . .
H26B H 0.0729 0.2500 1.0822 0.048 Uiso 1 2 calc RS T P . .
C28 C 0.21108(13) 0.13602(13) 0.8784(2) 0.0273(6) Uani 1 1 d . . . . .
C29 C 0.18778(18) 0.09794(15) 0.9345(3) 0.0449(10) Uani 1 1 d . . . . .
H29 H 0.1675 0.1085 0.9842 0.054 Uiso 1 1 calc R . . . .
C30 C 0.1952(2) 0.04379(16) 0.9154(3) 0.0590(13) Uani 1 1 d . . . . .
H30 H 0.1796 0.0177 0.9519 0.071 Uiso 1 1 calc R . . . .
C31 C 0.2258(2) 0.02914(15) 0.8420(3) 0.0522(11) Uani 1 1 d . . . . .
H31 H 0.2309 -0.0069 0.8278 0.063 Uiso 1 1 calc R . . . .
C32 C 0.24869(15) 0.06897(13) 0.7898(2) 0.0353(8) Uani 1 1 d . . . . .
H32 H 0.2700 0.0591 0.7408 0.042 Uiso 1 1 calc R . . . .
C34 C 0.13179(11) 0.19534(12) 0.46380(19) 0.0224(6) Uani 1 1 d . . . . .
C35 C 0.08112(11) 0.22232(12) 0.4595(2) 0.0234(6) Uani 1 1 d . . . . .
C36 C 0.02289(12) 0.20065(14) 0.4593(2) 0.0317(7) Uani 1 1 d . . . . .
H36A H 0.0187 0.1719 0.5024 0.038 Uiso 1 1 calc R . . . .
H36B H 0.0127 0.1875 0.4006 0.038 Uiso 1 1 calc R . . . .
C37 C -0.01215(18) 0.2500 0.4856(4) 0.0330(11) Uani 1 2 d S T P . .
H37A H -0.0470 0.2500 0.4537 0.040 Uiso 1 2 calc RS T P . .
H37B H -0.0196 0.2500 0.5492 0.040 Uiso 1 2 calc RS T P . .
C39 C 0.13862(12) 0.13593(13) 0.4680(2) 0.0248(6) Uani 1 1 d . . . . .
C40 C 0.10053(14) 0.09996(14) 0.4346(2) 0.0352(8) Uani 1 1 d . . . . .
H40 H 0.0685 0.1123 0.4072 0.042 Uiso 1 1 calc R . . . .
C41 C 0.11040(15) 0.04542(15) 0.4423(3) 0.0468(10) Uani 1 1 d . . . . .
H41 H 0.0851 0.0207 0.4201 0.056 Uiso 1 1 calc R . . . .
C42 C 0.15821(15) 0.02808(15) 0.4834(3) 0.0443(9) Uani 1 1 d . . . . .
H42 H 0.1652 -0.0084 0.4906 0.053 Uiso 1 1 calc R . . . .
C43 C 0.19525(13) 0.06582(13) 0.5134(3) 0.0341(8) Uani 1 1 d . . . . .
H43 H 0.2279 0.0542 0.5398 0.041 Uiso 1 1 calc R . . . .
Cl6 Cl 0.28759(6) 0.2500 1.10045(9) 0.0663(5) Uani 1 2 d S T P . .
O7 O 0.3472(2) 0.2500 1.0973(5) 0.138(3) Uani 1 2 d S T P . .
O8 O 0.26916(18) 0.2012(2) 1.0568(2) 0.1076(16) Uani 1 1 d . . . . .
O9 O 0.2728(3) 0.2500 1.1901(3) 0.0794(16) Uani 1 2 d S T P . .
Cl10 Cl 0.50167(5) 0.2500 0.72294(8) 0.0331(3) Uani 1 2 d S T P . .
O11 O 0.51104(15) 0.20318(11) 0.6704(2) 0.0628(9) Uani 1 1 d . . . . .
O12 O 0.53939(15) 0.2500 0.7977(3) 0.0473(9) Uani 1 2 d S T P . .
O13 O 0.44691(16) 0.2500 0.7573(3) 0.0733(15) Uani 1 2 d S T P . .
Cl1 Cl 0.34565(4) -0.02925(3) 0.65206(6) 0.0367(2) Uani 1 1 d . . . . .
O2 O 0.33448(16) -0.08509(13) 0.6647(3) 0.0758(11) Uani 1 1 d . . . . .
O3 O 0.36240(14) -0.00550(12) 0.73402(18) 0.0566(8) Uani 1 1 d . . . . .
O4 O 0.29865(15) -0.00148(19) 0.6201(2) 0.0981(16) Uani 1 1 d . . . . .
O5 O 0.38837(12) -0.02538(12) 0.5869(2) 0.0554(8) Uani 1 1 d . . . . .
Cl14 Cl 0.04309(4) -0.03183(4) 0.67042(7) 0.0460(2) Uani 1 1 d . . . . .
O15 O 0.05210(15) -0.08610(13) 0.6501(2) 0.0695(10) Uani 1 1 d . . . . .
O16 O 0.0798(3) -0.0051(2) 0.7248(6) 0.066(3) Uani 0.551(10) 1 d . . . B 2
O17 O 0.0413(6) -0.0199(4) 0.7539(5) 0.089(5) Uani 0.449(10) 1 d . . . B 1
O18 O -0.0104(3) -0.0382(2) 0.7297(4) 0.062(2) Uani 0.551(10) 1 d . . . B 2
O19 O 0.02068(14) -0.00072(16) 0.6021(2) 0.0791(11) Uani 1 1 d . . . . .
O20 O 0.1048(3) -0.0174(4) 0.6413(9) 0.098(5) Uani 0.449(10) 1 d . . . B 1
O60 O 0.0897(2) 0.16467(16) 0.2408(3) 0.1042(15) Uani 1 1 d . . . . .
H60A H 0.1115 0.1381 0.2338 0.156 Uiso 1 1 d R . . . .
H60B H 0.0651 0.1641 0.2003 0.156 Uiso 1 1 d R . . . .
O59 O 0.15711(18) 0.2500 0.2551(3) 0.0616(12) Uani 1 2 d S T P . .
H59A H 0.1804 0.2500 0.2127 0.092 Uiso 1 2 d RS T P . .
H59B H 0.1335 0.2250 0.2498 0.092 Uiso 0.5 1 d R . . . .
O58 O 0.4125(2) 0.2500 0.2615(3) 0.0902(18) Uani 1 2 d S T P . .
O52 O 0.38598(16) 0.2500 0.4355(3) 0.0812(18) Uani 1 2 d DS T P . .
H52 H 0.393(4) 0.2500 0.3801(18) 0.11(3) Uiso 1 2 d DS T P . .
C53 C 0.4355(2) 0.2500 0.4790(5) 0.0580(17) Uani 1 2 d S T P . .
H53A H 0.4611 0.2274 0.4476 0.087 Uiso 0.5 1 calc GR . . C -1
H53B H 0.4306 0.2366 0.5385 0.087 Uiso 0.5 1 calc GR . . C -1
H53C H 0.4497 0.2860 0.4815 0.087 Uiso 0.5 1 calc GR . . C -1
O57 O 0.4785(2) 0.1634(2) 0.2778(3) 0.1231(18) Uani 1 1 d . . . . .
H57A H 0.4549 0.1876 0.2901 0.185 Uiso 1 1 d R . . . .
H57B H 0.4619 0.1355 0.2586 0.185 Uiso 1 1 d R . . . .
O50 O 0.12368(10) 0.16901(10) 0.6938(2) 0.0539(8) Uani 1 1 d . . . . .
H50 H 0.0987 0.1902 0.7055 0.081 Uiso 1 1 calc GR . . . .
C51 C 0.10409(16) 0.11539(16) 0.7041(3) 0.0477(10) Uani 1 1 d . . . . .
H51A H 0.0703 0.1111 0.6713 0.072 Uiso 1 1 calc GR . . . .
H51B H 0.0975 0.1083 0.7662 0.072 Uiso 1 1 calc GR . . . .
H51C H 0.1313 0.0907 0.6817 0.072 Uiso 1 1 calc GR . . . .

loop_
_atom_site_aniso_label
_atom_site_aniso_U_11
_atom_site_aniso_U_22
_atom_site_aniso_U_33
_atom_site_aniso_U_23
_atom_site_aniso_U_13
_atom_site_aniso_U_12
Zn1 0.01883(16) 0.02056(16) 0.01725(16) 0.00077(13) 0.00293(12) 0.00247(12)
Zn2 0.01441(15) 0.02717(18) 0.01854(17) -0.00418(14) -0.00049(12) 0.00326(13)
O54 0.0157(9) 0.0229(10) 0.0175(10) -0.0012(8) 0.0021(8) -0.0019(8)
O55 0.0148(13) 0.0298(15) 0.0145(14) 0.000 0.0015(10) 0.000
O56 0.0131(12) 0.0243(14) 0.0196(14) 0.000 0.0007(11) 0.000
N1 0.0187(11) 0.0221(12) 0.0190(12) 0.0002(10) -0.0002(9) 0.0002(9)
N2 0.0176(11) 0.0240(12) 0.0175(12) -0.0032(10) 0.0000(9) 0.0022(9)
N10 0.0209(12) 0.0378(15) 0.0175(12) -0.0061(11) 0.0006(10) 0.0064(11)
N16 0.0229(12) 0.0262(13) 0.0206(13) -0.0001(10) -0.0011(10) 0.0016(10)
N22 0.0210(11) 0.0209(11) 0.0158(11) 0.0003(10) 0.0016(9) 0.0003(9)
N27 0.0305(13) 0.0227(12) 0.0227(13) 0.0007(11) 0.0021(10) -0.0013(10)
N33 0.0155(10) 0.0257(12) 0.0176(12) -0.0011(10) -0.0002(9) -0.0001(9)
N38 0.0190(12) 0.0264(13) 0.0295(14) -0.0059(11) -0.0006(10) 0.0030(10)
C3 0.0174(13) 0.0210(14) 0.0234(15) -0.0034(12) 0.0013(11) 0.0003(11)
C4 0.0191(13) 0.0155(13) 0.0265(15) -0.0005(12) 0.0027(11) 0.0012(10)
C5 0.0186(13) 0.0153(13) 0.0274(15) -0.0006(12) -0.0004(11) 0.0013(10)
C6 0.0210(13) 0.0177(13) 0.0222(15) -0.0008(11) -0.0021(11) -0.0004(11)
C7 0.0221(14) 0.0306(16) 0.0309(17) -0.0005(14) 0.0044(12) 0.0068(12)
C8 0.0193(14) 0.0408(19) 0.0378(19) -0.0011(16) 0.0021(13) 0.0061(13)
C9 0.0208(14) 0.0273(16) 0.0344(18) 0.0002(14) -0.0036(12) 0.0061(12)
C11 0.0181(13) 0.0304(16) 0.0211(15) -0.0053(12) 0.0014(11) 0.0016(12)
C12 0.0252(15) 0.0433(19) 0.0298(18) -0.0119(15) 0.0033(13) 0.0072(14)
C13 0.0361(18) 0.063(2) 0.0222(17) -0.0175(17) 0.0029(14) 0.0050(17)
C14 0.0319(18) 0.073(3) 0.0211(16) -0.0096(18) -0.0027(14) 0.0093(18)
C15 0.0266(16) 0.059(2) 0.0241(17) -0.0058(16) -0.0043(13) 0.0114(16)
C17 0.0227(14) 0.0205(14) 0.0239(15) 0.0005(12) -0.0022(11) -0.0002(11)
C18 0.0257(15) 0.0237(15) 0.0303(17) 0.0042(13) -0.0043(12) 0.0035(12)
C19 0.0339(17) 0.0278(16) 0.0290(17) 0.0067(14) -0.0080(13) 0.0016(13)
C20 0.0359(17) 0.0336(17) 0.0235(16) 0.0037(14) -0.0058(13) -0.0031(14)
C21 0.0326(16) 0.0325(17) 0.0202(15) -0.0004(13) -0.0020(12) 0.0019(13)
C23 0.0215(13) 0.0280(15) 0.0172(14) 0.0029(12) 0.0008(11) -0.0031(11)
C24 0.0193(13) 0.0355(16) 0.0176(14) 0.0007(12) 0.0026(11) -0.0038(12)
C25 0.0292(17) 0.046(2) 0.0298(18) -0.0013(15) 0.0108(14) -0.0103(15)
C26 0.024(2) 0.061(3) 0.034(3) 0.000 0.013(2) 0.000
C28 0.0330(16) 0.0249(15) 0.0241(16) 0.0023(13) 0.0044(13) -0.0039(13)
C29 0.067(3) 0.0319(19) 0.036(2) 0.0006(16) 0.0205(18) -0.0080(18)
C30 0.097(4) 0.030(2) 0.050(3) 0.0062(18) 0.032(2) -0.013(2)
C31 0.082(3) 0.0227(17) 0.052(3) 0.0033(17) 0.021(2) -0.0037(19)
C32 0.0455(19) 0.0246(16) 0.0358(19) -0.0021(14) 0.0101(15) -0.0020(15)
C34 0.0200(13) 0.0298(15) 0.0175(14) -0.0023(12) -0.0022(11) -0.0001(12)
C35 0.0186(13) 0.0315(16) 0.0202(14) -0.0024(12) -0.0023(11) -0.0020(12)
C36 0.0173(14) 0.0362(18) 0.0417(19) 0.0000(15) -0.0061(13) -0.0031(13)
C37 0.017(2) 0.039(3) 0.043(3) 0.000 -0.0052(19) 0.000
C39 0.0208(14) 0.0303(16) 0.0234(15) -0.0060(13) -0.0019(11) 0.0008(12)
C40 0.0262(16) 0.0346(18) 0.045(2) -0.0084(16) -0.0070(14) -0.0016(14)
C41 0.0369(19) 0.035(2) 0.069(3) -0.017(2) -0.0089(19) -0.0051(16)
C42 0.040(2) 0.0248(17) 0.068(3) -0.0127(18) -0.0039(18) 0.0029(15)
C43 0.0274(16) 0.0278(16) 0.047(2) -0.0070(15) -0.0035(14) 0.0063(13)
Cl6 0.0407(7) 0.1380(17) 0.0202(6) 0.000 -0.0015(5) 0.000
O7 0.052(3) 0.259(10) 0.102(5) 0.000 0.011(3) 0.000
O8 0.098(3) 0.179(5) 0.046(2) -0.045(3) -0.023(2) 0.028(3)
O9 0.127(5) 0.082(4) 0.029(2) 0.000 0.023(3) 0.000
Cl10 0.0289(5) 0.0306(6) 0.0399(7) 0.000 -0.0054(5) 0.000
O11 0.099(3) 0.0325(15) 0.0571(19) -0.0091(14) -0.0035(17) 0.0065(16)
O12 0.0348(19) 0.063(3) 0.044(2) 0.000 -0.0076(16) 0.000
O13 0.0229(19) 0.115(4) 0.082(3) 0.000 -0.003(2) 0.000
Cl1 0.0406(4) 0.0303(4) 0.0393(5) -0.0092(4) 0.0009(4) 0.0034(3)
O2 0.095(3) 0.0423(18) 0.090(3) -0.0075(17) 0.017(2) -0.0285(17)
O3 0.083(2) 0.0494(17) 0.0370(16) -0.0108(13) -0.0122(14) 0.0032(16)
O4 0.082(2) 0.144(4) 0.068(2) -0.051(2) -0.0305(19) 0.075(3)
O5 0.0546(17) 0.0623(19) 0.0492(17) -0.0052(15) 0.0115(14) -0.0070(14)
Cl14 0.0571(6) 0.0392(5) 0.0418(5) -0.0043(4) -0.0209(4) 0.0170(4)
O15 0.098(3) 0.0463(18) 0.065(2) -0.0212(16) 0.0193(19) 0.0085(17)
O16 0.074(5) 0.030(3) 0.093(7) 0.005(3) -0.046(5) -0.003(3)
O17 0.169(15) 0.075(7) 0.021(4) -0.019(4) -0.022(5) 0.044(8)
O18 0.066(4) 0.064(4) 0.055(4) 0.002(3) 0.032(3) 0.022(3)
O19 0.070(2) 0.109(3) 0.058(2) 0.031(2) -0.0152(17) 0.032(2)
O20 0.037(4) 0.087(7) 0.169(12) 0.080(7) 0.000(5) -0.001(4)
O60 0.155(4) 0.062(2) 0.095(3) 0.009(2) 0.008(3) 0.006(3)
O59 0.053(3) 0.082(3) 0.050(3) 0.000 -0.001(2) 0.000
O58 0.065(3) 0.151(6) 0.055(3) 0.000 -0.003(2) 0.000
O52 0.0215(19) 0.189(6) 0.033(2) 0.000 0.0075(16) 0.000
C53 0.028(3) 0.071(4) 0.075(5) 0.000 -0.009(3) 0.000
O57 0.171(5) 0.087(3) 0.111(4) -0.004(3) 0.022(4) -0.018(3)
O50 0.0280(13) 0.0334(14) 0.100(2) -0.0068(15) 0.0267(15) -0.0036(11)
C51 0.039(2) 0.039(2) 0.065(3) -0.003(2) 0.0143(19) -0.0099(16)

loop_
_atom_type_symbol
_atom_type_description
_atom_type_scat_dispersion_real
_atom_type_scat_dispersion_imag
_atom_type_scat_source
C C 0.0033 0.0016 'International Tables Vol C Tables 4.2.6.8 and 6.1.1.4'
H H 0.0000 0.0000 'International Tables Vol C Tables 4.2.6.8 and 6.1.1.4'
Cl Cl 0.1484 0.1585 'International Tables Vol C Tables 4.2.6.8 and 6.1.1.4'
N N 0.0061 0.0033 'International Tables Vol C Tables 4.2.6.8 and 6.1.1.4'
O O 0.0106 0.0060 'International Tables Vol C Tables 4.2.6.8 and 6.1.1.4'
Zn Zn 0.2839 1.4301 'International Tables Vol C Tables 4.2.6.8 and 6.1.1.4'

loop_
_geom_angle_atom_site_label_1
_geom_angle_atom_site_label_2
_geom_angle_atom_site_label_3
_geom_angle
_geom_angle_site_symmetry_1
_geom_angle_site_symmetry_3
O54 Zn1 N1 92.34(8) . .
O54 Zn1 N16 168.22(9) . .
O54 Zn1 N22 88.95(8) . .
O54 Zn1 N27 92.57(9) . .
O56 Zn1 O54 84.43(9) . .
O56 Zn1 N1 91.50(9) . .
O56 Zn1 N16 96.35(10) . .
O56 Zn1 N22 94.77(9) . .
O56 Zn1 N27 169.34(9) . .
N16 Zn1 N1 75.90(9) . .
N16 Zn1 N22 102.67(9) . .
N16 Zn1 N27 88.69(10) . .
N22 Zn1 N1 173.69(9) . .
N27 Zn1 N1 98.85(9) . .
N27 Zn1 N22 74.91(9) . .
O54 Zn2 O55 82.00(9) . .
O54 Zn2 N2 93.27(8) . .
O54 Zn2 N10 168.31(9) . .
O54 Zn2 N33 89.69(8) . .
O54 Zn2 N38 96.70(9) . .
N2 Zn2 O55 88.01(9) . .
N2 Zn2 N33 176.78(9) . .
N10 Zn2 O55 93.74(10) . .
N10 Zn2 N2 75.64(9) . .
N10 Zn2 N33 101.33(9) . .
N10 Zn2 N38 89.73(10) . .
N33 Zn2 O55 91.13(9) . .
N38 Zn2 O55 167.75(9) . .
N38 Zn2 N2 104.23(9) . .
N38 Zn2 N33 76.67(9) . .
Zn1 O54 H54 110(2) . .
Zn1 O54 H54A 97(4) . .
Zn2 O54 Zn1 112.66(9) . .
Zn2 O54 H54 118(2) . .
Zn2 O54 H54A 112(4) . .
H54 O54 H54A 106(5) . .
Zn2 O55 Zn2 111.87(12) 8_565 .
Zn2 O55 H55A 110.8(16) 8_565 .
Zn2 O55 H55A 110.8(16) . .
Zn2 O55 H55B 104.2(17) . .
Zn2 O55 H55B 104.2(17) 8_565 .
H55A O55 H55B 115(5) . .
Zn1 O56 Zn1 111.61(12) . 8_565
Zn1 O56 H56 109.8(17) 8_565 .
Zn1 O56 H56 109.8(17) . .
N2 N1 Zn1 119.56(17) . .
N2 N1 C6 122.1(2) . .
C6 N1 Zn1 115.81(19) . .
N1 N2 Zn2 120.54(17) . .
N1 N2 C3 121.6(2) . .
C3 N2 Zn2 116.39(19) . .
C11 N10 Zn2 117.2(2) . .
C15 N10 Zn2 122.4(2) . .
C15 N10 C11 119.0(3) . .
C17 N16 Zn1 116.33(19) . .
C21 N16 Zn1 123.3(2) . .
C21 N16 C17 118.9(3) . .
N22 N22 Zn1 118.62(6) 8_565 .
C23 N22 Zn1 118.10(19) . .
C23 N22 N22 121.66(17) . 8_565
C28 N27 Zn1 116.9(2) . .
C32 N27 Zn1 122.1(2) . .
C32 N27 C28 119.5(3) . .
N33 N33 Zn2 121.51(6) 8_565 .
N33 N33 C34 121.23(16) 8_565 .
C34 N33 Zn2 114.69(19) . .
C39 N38 Zn2 115.7(2) . .
C43 N38 Zn2 123.8(2) . .
C43 N38 C39 118.9(3) . .
N2 C3 C4 119.6(3) . .
N2 C3 C11 113.7(2) . .
C4 C3 C11 126.6(3) . .
C3 C4 C7 130.6(3) . .
C5 C4 C3 118.6(3) . .
C5 C4 C7 110.7(2) . .
C4 C5 C6 118.9(3) . .
C4 C5 C9 110.5(3) . .
C6 C5 C9 130.5(3) . .
N1 C6 C5 119.1(3) . .
N1 C6 C17 114.2(2) . .
C5 C6 C17 126.6(3) . .
C4 C7 H7A 111.3 . .
C4 C7 H7B 111.3 . .
C4 C7 C8 102.2(2) . .
H7A C7 H7B 109.2 . .
C8 C7 H7A 111.3 . .
C8 C7 H7B 111.3 . .
C7 C8 H8A 110.7 . .
C7 C8 H8B 110.7 . .
H8A C8 H8B 108.8 . .
C9 C8 C7 105.3(2) . .
C9 C8 H8A 110.7 . .
C9 C8 H8B 110.7 . .
C5 C9 C8 102.3(2) . .
C5 C9 H9A 111.3 . .
C5 C9 H9B 111.3 . .
C8 C9 H9A 111.3 . .
C8 C9 H9B 111.3 . .
H9A C9 H9B 109.2 . .
N10 C11 C3 115.1(2) . .
N10 C11 C12 121.2(3) . .
C12 C11 C3 123.6(3) . .
C11 C12 H12 120.5 . .
C13 C12 C11 119.0(3) . .
C13 C12 H12 120.5 . .
C12 C13 H13 120.2 . .
C14 C13 C12 119.7(3) . .
C14 C13 H13 120.2 . .
C13 C14 H14 120.8 . .
C13 C14 C15 118.4(3) . .
C15 C14 H14 120.8 . .
N10 C15 C14 122.7(3) . .
N10 C15 H15 118.7 . .
C14 C15 H15 118.7 . .
N16 C17 C6 114.8(2) . .
N16 C17 C18 121.8(3) . .
C18 C17 C6 123.4(3) . .
C17 C18 H18 120.8 . .
C17 C18 C19 118.5(3) . .
C19 C18 H18 120.8 . .
C18 C19 H19 120.2 . .
C20 C19 C18 119.5(3) . .
C20 C19 H19 120.2 . .
C19 C20 H20 120.7 . .
C19 C20 C21 118.6(3) . .
C21 C20 H20 120.7 . .
N16 C21 C20 122.7(3) . .
N16 C21 H21 118.6 . .
C20 C21 H21 118.6 . .
N22 C23 C24 119.5(3) . .
N22 C23 C28 113.5(3) . .
C24 C23 C28 126.9(3) . .
C23 C24 C25 130.4(3) . .
C24 C24 C23 118.79(17) 8_565 .
C24 C24 C25 110.83(19) 8_565 .
C24 C25 H25A 111.0 . .
C24 C25 H25B 111.0 . .
C24 C25 C26 103.6(3) . .
H25A C25 H25B 109.0 . .
C26 C25 H25A 111.0 . .
C26 C25 H25B 111.0 . .
C25 C26 C25 106.3(4) 8_565 .
C25 C26 H26A 110.5 . .
C25 C26 H26A 110.5 8_565 .
C25 C26 H26B 110.5 . .
C25 C26 H26B 110.5 8_565 .
H26A C26 H26B 108.7 . .
N27 C28 C23 114.5(3) . .
N27 C28 C29 120.9(3) . .
C29 C28 C23 124.5(3) . .
C28 C29 H29 120.5 . .
C28 C29 C30 119.0(3) . .
C30 C29 H29 120.5 . .
C29 C30 H30 120.3 . .
C31 C30 C29 119.4(4) . .
C31 C30 H30 120.3 . .
C30 C31 H31 120.7 . .
C30 C31 C32 118.7(3) . .
C32 C31 H31 120.7 . .
N27 C32 C31 122.4(3) . .
N27 C32 H32 118.8 . .
C31 C32 H32 118.8 . .
N33 C34 C35 120.1(3) . .
N33 C34 C39 114.7(2) . .
C35 C34 C39 125.1(3) . .
C34 C35 C36 130.3(3) . .
C35 C35 C34 118.66(18) 8_565 .
C35 C35 C36 110.94(17) 8_565 .
C35 C36 H36A 111.1 . .
C35 C36 H36B 111.1 . .
C35 C36 C37 103.2(3) . .
H36A C36 H36B 109.1 . .
C37 C36 H36A 111.1 . .
C37 C36 H36B 111.1 . .
C36 C37 C36 105.4(4) 8_565 .
C36 C37 H37A 110.7 . .
C36 C37 H37A 110.7 8_565 .
C36 C37 H37B 110.7 8_565 .
C36 C37 H37B 110.7 . .
H37A C37 H37B 108.8 . .
N38 C39 C34 115.2(3) . .
N38 C39 C40 121.0(3) . .
C40 C39 C34 123.7(3) . .
C39 C40 H40 120.3 . .
C39 C40 C41 119.4(3) . .
C41 C40 H40 120.3 . .
C40 C41 H41 120.4 . .
C42 C41 C40 119.3(3) . .
C42 C41 H41 120.4 . .
C41 C42 H42 120.7 . .
C43 C42 C41 118.6(3) . .
C43 C42 H42 120.7 . .
N38 C43 C42 122.6(3) . .
N38 C43 H43 118.7 . .
C42 C43 H43 118.7 . .
O7 Cl6 O8 107.0(2) . .
O7 Cl6 O8 107.0(2) . 8_565
O8 Cl6 O8 113.8(4) . 8_565
O9 Cl6 O7 106.8(4) . .
O9 Cl6 O8 110.9(2) . .
O9 Cl6 O8 110.9(2) . 8_565
O11 Cl10 O11 109.8(3) . 8_565
O11 Cl10 O12 109.13(16) 8_565 .
O11 Cl10 O12 109.13(16) . .
O13 Cl10 O11 110.39(18) . .
O13 Cl10 O11 110.39(18) . 8_565
O13 Cl10 O12 108.0(3) . .
O3 Cl1 O2 110.1(2) . .
O3 Cl1 O5 110.92(19) . .
O4 Cl1 O2 111.6(3) . .
O4 Cl1 O3 108.6(2) . .
O4 Cl1 O5 108.5(2) . .
O5 Cl1 O2 107.1(2) . .
O15 Cl14 O18 98.8(3) . .
O15 Cl14 O20 90.7(4) . .
O16 Cl14 O15 119.6(3) . .
O16 Cl14 O18 104.2(5) . .
O16 Cl14 O19 114.7(3) . .
O17 Cl14 O15 116.1(5) . .
O17 Cl14 O19 124.9(4) . .
O17 Cl14 O20 104.1(8) . .
O19 Cl14 O15 115.9(2) . .
O19 Cl14 O18 98.6(3) . .
O19 Cl14 O20 92.2(3) . .
H60A O60 H60B 109.4 . .
H59A O59 H59B 112.1 . .
C53 O52 H52 108(6) . .
O52 C53 H53A 109.5 . .
O52 C53 H53B 109.5 . .
O52 C53 H53C 109.5 . .
H53A C53 H53B 109.5 . .
H53A C53 H53C 109.5 . .
H53B C53 H53C 109.5 . .
H57A O57 H57B 109.4 . .
C51 O50 H50 109.5 . .
O50 C51 H51A 109.5 . .
O50 C51 H51B 109.5 . .
O50 C51 H51C 109.5 . .
H51A C51 H51B 109.5 . .
H51A C51 H51C 109.5 . .
H51B C51 H51C 109.5 . .

loop_
_geom_bond_atom_site_label_1
_geom_bond_atom_site_label_2
_geom_bond_distance
_geom_bond_site_symmetry_2
Zn1 O54 2.129(2) .
Zn1 O56 2.0463(15) .
Zn1 N1 2.158(2) .
Zn1 N16 2.131(2) .
Zn1 N22 2.144(2) .
Zn1 N27 2.137(3) .
Zn2 O54 2.060(2) .
Zn2 O55 2.1737(15) .
Zn2 N2 2.163(2) .
Zn2 N10 2.114(2) .
Zn2 N33 2.172(2) .
Zn2 N38 2.118(3) .
O54 H54 0.828(18) .
O54 H54A 0.85(2) .
O55 Zn2 2.1737(15) 8_565
O55 H55A 0.849(19) .
O55 H55B 0.851(19) .
O56 Zn1 2.0464(15) 8_565
O56 H56 0.830(19) .
N1 N2 1.319(3) .
N1 C6 1.342(4) .
N2 C3 1.340(4) .
N10 C11 1.346(4) .
N10 C15 1.333(4) .
N16 C17 1.351(4) .
N16 C21 1.337(4) .
N22 N22 1.330(5) 8_565
N22 C23 1.330(4) .
N27 C28 1.348(4) .
N27 C32 1.336(4) .
N33 N33 1.331(5) 8_565
N33 C34 1.340(4) .
N38 C39 1.356(4) .
N38 C43 1.338(4) .
C3 C4 1.400(4) .
C3 C11 1.491(4) .
C4 C5 1.384(4) .
C4 C7 1.506(4) .
C5 C6 1.401(4) .
C5 C9 1.507(4) .
C6 C17 1.487(4) .
C7 H7A 0.9700 .
C7 H7B 0.9700 .
C7 C8 1.540(4) .
C8 H8A 0.9700 .
C8 H8B 0.9700 .
C8 C9 1.536(5) .
C9 H9A 0.9700 .
C9 H9B 0.9700 .
C11 C12 1.388(4) .
C12 H12 0.9300 .
C12 C13 1.385(5) .
C13 H13 0.9300 .
C13 C14 1.367(5) .
C14 H14 0.9300 .
C14 C15 1.389(5) .
C15 H15 0.9300 .
C17 C18 1.388(4) .
C18 H18 0.9300 .
C18 C19 1.398(4) .
C19 H19 0.9300 .
C19 C20 1.378(5) .
C20 H20 0.9300 .
C20 C21 1.384(4) .
C21 H21 0.9300 .
C23 C24 1.402(4) .
C23 C28 1.490(4) .
C24 C24 1.376(6) 8_565
C24 C25 1.510(4) .
C25 H25A 0.9700 .
C25 H25B 0.9700 .
C25 C26 1.531(4) .
C26 C25 1.531(4) 8_565
C26 H26A 0.9700 .
C26 H26B 0.9700 .
C28 C29 1.387(5) .
C29 H29 0.9300 .
C29 C30 1.390(5) .
C30 H30 0.9300 .
C30 C31 1.375(6) .
C31 H31 0.9300 .
C31 C32 1.379(5) .
C32 H32 0.9300 .
C34 C35 1.400(4) .
C34 C39 1.489(4) .
C35 C35 1.378(6) 8_565
C35 C36 1.509(4) .
C36 H36A 0.9700 .
C36 H36B 0.9700 .
C36 C37 1.544(4) .
C37 C36 1.544(4) 8_565
C37 H37A 0.9700 .
C37 H37B 0.9700 .
C39 C40 1.379(4) .
C40 H40 0.9300 .
C40 C41 1.383(5) .
C41 H41 0.9300 .
C41 C42 1.380(5) .
C42 H42 0.9300 .
C42 C43 1.374(5) .
C43 H43 0.9300 .
Cl6 O7 1.444(6) .
Cl6 O8 1.450(5) .
Cl6 O8 1.450(5) 8_565
Cl6 O9 1.391(4) .
Cl10 O11 1.424(3) 8_565
Cl10 O11 1.424(3) .
Cl10 O12 1.445(4) .
Cl10 O13 1.422(4) .
Cl1 O2 1.428(3) .
Cl1 O3 1.422(3) .
Cl1 O4 1.415(3) .
Cl1 O5 1.426(3) .
Cl14 O15 1.402(3) .
Cl14 O16 1.378(6) .
Cl14 O17 1.287(7) .
Cl14 O18 1.578(5) .
Cl14 O19 1.393(3) .
Cl14 O20 1.598(8) .
O60 H60A 0.8504 .
O60 H60B 0.8500 .
O59 H59A 0.8496 .
O59 H59B 0.8496 .
O52 H52 0.85(2) .
O52 C53 1.364(7) .
C53 H53A 0.9600 .
C53 H53B 0.9600 .
C53 H53C 0.9600 .
O57 H57A 0.8499 .
O57 H57B 0.8506 .
O50 H50 0.8200 .
O50 C51 1.425(4) .
C51 H51A 0.9600 .
C51 H51B 0.9600 .
C51 H51C 0.9600 .

loop_
_geom_hbond_atom_site_label_D
_geom_hbond_atom_site_label_H
_geom_hbond_atom_site_label_A
_geom_hbond_distance_DH
_geom_hbond_distance_HA
_geom_hbond_distance_DA
_geom_hbond_angle_DHA
_geom_hbond_site_symmetry_A
O54 H54 O50 0.828(18) 1.888(19) 2.707(3) 170(4) .
O54 H54A O54 0.85(2) 1.65(2) 2.487(4) 170(6) 8_565
O55 H55A O52 0.849(19) 1.72(2) 2.550(5) 164(5) .
O55 H55B O56 0.851(19) 1.74(2) 2.583(4) 173(5) .
O56 H56 O13 0.830(19) 2.21(2) 3.036(5) 175(5) .
O60 H60A O2 0.85 2.13 2.931(6) 157.2 2_554
O60 H60B O57 0.85 2.12 2.707(8) 125.6 6_556
O59 H59A O9 0.85 2.26 2.965(7) 140.2 1_554
O59 H59B O60 0.85 1.84 2.686(5) 172.6 .
O52 H52 O58 0.85(2) 1.84(2) 2.686(7) 176(9) .
O57 H57A O58 0.85 1.91 2.694(6) 152.6 .
O57 H57B O15 0.85 2.07 2.812(6) 145.9 2_554
O50 H50 O12 0.82 2.07 2.871(4) 165.5 3_456

loop_
_geom_torsion_atom_site_label_1
_geom_torsion_atom_site_label_2
_geom_torsion_atom_site_label_3
_geom_torsion_atom_site_label_4
_geom_torsion
_geom_torsion_site_symmetry_1
_geom_torsion_site_symmetry_4
Zn1 N1 N2 Zn2 -4.8(3) . .
Zn1 N1 N2 C3 160.7(2) . .
Zn1 N1 C6 C5 -160.6(2) . .
Zn1 N1 C6 C17 16.7(3) . .
Zn1 N16 C17 C6 13.1(3) . .
Zn1 N16 C17 C18 -165.2(2) . .
Zn1 N16 C21 C20 165.0(2) . .
Zn1 N22 C23 C24 -166.4(2) . .
Zn1 N22 C23 C28 11.7(3) . .
Zn1 N27 C28 C23 13.5(3) . .
Zn1 N27 C28 C29 -165.9(3) . .
Zn1 N27 C32 C31 166.4(3) . .
Zn2 N2 C3 C4 165.0(2) . .
Zn2 N2 C3 C11 -13.2(3) . .
Zn2 N10 C11 C3 -10.9(3) . .
Zn2 N10 C11 C12 167.6(2) . .
Zn2 N10 C15 C14 -166.8(3) . .
Zn2 N33 C34 C35 159.7(2) . .
Zn2 N33 C34 C39 -15.9(3) . .
Zn2 N38 C39 C34 -14.5(3) . .
Zn2 N38 C39 C40 164.4(3) . .
Zn2 N38 C43 C42 -164.9(3) . .
N1 N2 C3 C4 -1.1(4) . .
N1 N2 C3 C11 -179.3(3) . .
N1 C6 C17 N16 -19.7(4) . .
N1 C6 C17 C18 158.6(3) . .
N2 N1 C6 C5 1.2(4) . .
N2 N1 C6 C17 178.5(2) . .
N2 C3 C4 C5 1.8(4) . .
N2 C3 C4 C7 -176.2(3) . .
N2 C3 C11 N10 15.8(4) . .
N2 C3 C11 C12 -162.6(3) . .
N10 C11 C12 C13 -0.4(5) . .
N16 C17 C18 C19 -0.9(5) . .
N22 N22 C23 C24 -1.1(3) 8_565 .
N22 N22 C23 C28 177.03(17) 8_565 .
N22 C23 C24 C24 1.1(3) . 8_565
N22 C23 C24 C25 -178.1(3) . .
N22 C23 C28 N27 -16.4(4) . .
N22 C23 C28 C29 163.0(3) . .
N27 C28 C29 C30 -1.2(6) . .
N33 N33 C34 C35 -2.4(3) 8_565 .
N33 N33 C34 C39 -178.03(17) 8_565 .
N33 C34 C35 C35 2.3(3) . 8_565
N33 C34 C35 C36 -174.2(3) . .
N33 C34 C39 N38 20.3(4) . .
N33 C34 C39 C40 -158.5(3) . .
N38 C39 C40 C41 1.7(5) . .
C3 C4 C5 C6 -1.1(4) . .
C3 C4 C5 C9 -179.1(3) . .
C3 C4 C7 C8 160.7(3) . .
C3 C11 C12 C13 178.0(3) . .
C4 C3 C11 N10 -162.2(3) . .
C4 C3 C11 C12 19.4(5) . .
C4 C5 C6 N1 -0.4(4) . .
C4 C5 C6 C17 -177.3(3) . .
C4 C5 C9 C8 18.6(3) . .
C4 C7 C8 C9 28.3(3) . .
C5 C4 C7 C8 -17.4(3) . .
C5 C6 C17 N16 157.3(3) . .
C5 C6 C17 C18 -24.4(5) . .
C6 N1 N2 Zn2 -165.9(2) . .
C6 N1 N2 C3 -0.4(4) . .
C6 C5 C9 C8 -159.1(3) . .
C6 C17 C18 C19 -179.1(3) . .
C7 C4 C5 C6 177.3(3) . .
C7 C4 C5 C9 -0.7(3) . .
C7 C8 C9 C5 -28.7(3) . .
C9 C5 C6 N1 177.2(3) . .
C9 C5 C6 C17 0.3(5) . .
C11 N10 C15 C14 -0.3(6) . .
C11 C3 C4 C5 179.7(3) . .
C11 C3 C4 C7 1.7(5) . .
C11 C12 C13 C14 0.2(6) . .
C12 C13 C14 C15 -0.2(6) . .
C13 C14 C15 N10 0.2(6) . .
C15 N10 C11 C3 -178.1(3) . .
C15 N10 C11 C12 0.4(5) . .
C17 N16 C21 C20 -0.9(5) . .
C17 C18 C19 C20 -0.6(5) . .
C18 C19 C20 C21 1.4(5) . .
C19 C20 C21 N16 -0.7(5) . .
C21 N16 C17 C6 180.0(3) . .
C21 N16 C17 C18 1.7(4) . .
C23 C24 C25 C26 -167.4(3) . .
C23 C28 C29 C30 179.5(4) . .
C24 C23 C28 N27 161.6(3) . .
C24 C23 C28 C29 -19.1(5) . .
C24 C24 C25 C26 13.3(3) 8_565 .
C24 C25 C26 C25 -21.0(5) . 8_565
C28 N27 C32 C31 0.8(6) . .
C28 C23 C24 C24 -176.8(2) . 8_565
C28 C23 C24 C25 4.0(5) . .
C28 C29 C30 C31 0.6(7) . .
C29 C30 C31 C32 0.6(8) . .
C30 C31 C32 N27 -1.3(7) . .
C32 N27 C28 C23 179.9(3) . .
C32 N27 C28 C29 0.5(5) . .
C34 C35 C36 C37 161.4(3) . .
C34 C39 C40 C41 -179.5(3) . .
C35 C34 C39 N38 -155.1(3) . .
C35 C34 C39 C40 26.1(5) . .
C35 C35 C36 C37 -15.3(3) 8_565 .
C35 C36 C37 C36 24.0(5) . 8_565
C39 N38 C43 C42 0.3(5) . .
C39 C34 C35 C35 177.5(2) . 8_565
C39 C34 C35 C36 1.0(5) . .
C39 C40 C41 C42 0.1(6) . .
C40 C41 C42 C43 -1.6(6) . .
C41 C42 C43 N38 1.4(6) . .
C43 N38 C39 C34 179.2(3) . .
C43 N38 C39 C40 -1.9(5) . .
